data_1568994
loop_
_publ_author_name
'Zhao, Bing-Qing'
'Chen, Xiao-Xian'
'Ye, Hui'
'Gong, Ya-Ping'
'Wang, Jun'
'Ye, Le'
'Zhang, Wei-Xiong'

_publ_section_title
;
 An anomalous ferroelastic phase transition arising from an unusual
 <i>cis</i>-/<i>anti</i>-conformational reversal of polar organic cations.
;
_journal_issue 22
_journal_name_full 'Chemical science'
_journal_page_first 5965
_journal_page_last 5973
_journal_paper_doi 10.1039/d3sc01101a
_journal_volume 14
_journal_year 2023
_chemical_formula_moiety 'Br6 Te, 2(C4 H11 Br N)'
_chemical_formula_sum 'C8 H22 Br8 N2 Te'
_chemical_formula_weight 913.15
_space_group_crystal_system orthorhombic
_space_group_IT_number 31
_space_group_name_Hall 'P -2ab -2'
_space_group_name_H-M_alt 'P m 21 n'
_atom_sites_solution_hydrogens geom
_atom_sites_solution_primary iterative
_audit_creation_date 2022-10-21
_audit_creation_method
;
Olex2 1.5-beta
(compiled 2021.10.07 svn.r9718050b for OlexSys, GUI svn.r5381)
;
_audit_update_record
;
2022-11-27 deposited with the CCDC.	2023-05-01 downloaded from the CCDC.
;
_cell_angle_alpha 90
_cell_angle_beta 90
_cell_angle_gamma 90
_cell_formula_units_Z 2
_cell_length_a 8.7336(8)
_cell_length_b 9.8400(8)
_cell_length_c 13.8013(10)
_cell_measurement_reflns_used 8396
_cell_measurement_temperature 325.00
_cell_measurement_theta_max 44.40
_cell_measurement_theta_min 2.78
_cell_volume 1186.06(17)
_computing_molecular_graphics 'Olex2 1.5-beta (Dolomanov et al., 2009)'
_computing_publication_material 'Olex2 1.5-beta (Dolomanov et al., 2009)'
_computing_structure_refinement 'SHELXL 2014/7 (Sheldrick, 2015)'
_computing_structure_solution 'olex2.solve 1.5-beta (Bourhis et al., 2015)'
_diffrn_ambient_temperature 325.00
_diffrn_measured_fraction_theta_full 0.993
_diffrn_measured_fraction_theta_max 0.992
_diffrn_measurement_device_type 'Bruker APEX-II CCD'
_diffrn_measurement_method '\f and \w scans'
_diffrn_radiation_type GaK\a
_diffrn_radiation_wavelength 1.34138
_diffrn_reflns_av_R_equivalents 0.0540
_diffrn_reflns_av_unetI/netI 0.0392
_diffrn_reflns_Laue_measured_fraction_full 0.993
_diffrn_reflns_Laue_measured_fraction_max 0.992
_diffrn_reflns_limit_h_max 11
_diffrn_reflns_limit_h_min -10
_diffrn_reflns_limit_k_max 12
_diffrn_reflns_limit_k_min -12
_diffrn_reflns_limit_l_max 17
_diffrn_reflns_limit_l_min -13
_diffrn_reflns_number 16526
_diffrn_reflns_point_group_measured_fraction_full 0.990
_diffrn_reflns_point_group_measured_fraction_max 0.983
_diffrn_reflns_theta_full 53.594
_diffrn_reflns_theta_max 59.560
_diffrn_reflns_theta_min 2.785
_exptl_absorpt_coefficient_mu 17.625
_exptl_absorpt_correction_type none
_exptl_crystal_density_diffrn 2.557
_exptl_crystal_description block
_exptl_crystal_F_000 832
_refine_diff_density_max 1.281
_refine_diff_density_min -0.899
_refine_diff_density_rms 0.171
_refine_ls_abs_structure_details
;
 Classical Flack method preferred over Parsons because s.u. lower.
;
_refine_ls_abs_structure_Flack 0.02(3)
_refine_ls_extinction_method none
_refine_ls_goodness_of_fit_ref 0.993
_refine_ls_hydrogen_treatment constr
_refine_ls_matrix_type full
_refine_ls_number_parameters 115
_refine_ls_number_reflns 2764
_refine_ls_number_restraints 107
_refine_ls_restrained_S_all 0.982
_refine_ls_R_factor_all 0.1150
_refine_ls_R_factor_gt 0.0823
_refine_ls_shift/su_max 0.000
_refine_ls_shift/su_mean 0.000
_refine_ls_structure_factor_coef Fsqd
_refine_ls_weighting_details 'w=1/[\s^2^(Fo^2^)+(0.2000P)^2^] where P=(Fo^2^+2Fc^2^)/3'
_refine_ls_weighting_scheme calc
_refine_ls_wR_factor_gt 0.2450
_refine_ls_wR_factor_ref 0.2933
_reflns_Friedel_coverage 0.873
_reflns_Friedel_fraction_full 0.988
_reflns_Friedel_fraction_max 0.973
_reflns_number_gt 1459
_reflns_number_total 2764
_reflns_threshold_expression 'I > 2\s(I)'
_cod_data_source_file d3sc01101a4.cif
_cod_data_source_block pm21n
_cod_depositor_comments 'Adding full bibliography for 1568992--1568995.cif.'
_cod_database_code 1568994
_shelx_shelxl_version_number 2014/7
_shelx_space_group_comment
;
The symmetry employed for this shelxl refinement is uniquely defined
by the following loop, which should always be used as a source of
symmetry information in preference to the above space-group names.
They are only intended as comments.
;
_olex2_refinement_description
;
1. Fixed Uiso
 At 1.2 times of:
  All C(H,H) groups, All N(H) groups
 At 1.5 times of:
  All C(H,H,H) groups
2. Restrained distances
 N2-C6 = N2-C8 = N2-C7
 1.5 with sigma of 0.02
 C1-N1
 2.52 with sigma of 0.02
 C4-C3 = C4-C2 = C3-C2
 2.52 with sigma of 0.02
 N1-C4 = N1-C3 = N1-C2
 1.5 with sigma of 0.02
3. Uiso/Uaniso restraints and constraints
Br2 \\sim N2 \\sim C5 \\sim C6 \\sim C7 \\sim C8: within 2A with sigma of 0.04
and sigma for terminal atoms of 0.08 within 2A
Uanis(C5) \\sim Ueq, Uanis(Br2) \\sim Ueq, Uanis(C6) \\sim Ueq, Uanis(N2) \\sim
Ueq, Uanis(C8) \\sim Ueq, Uanis(C7) \\sim Ueq: with sigma of 0.04 and sigma for
terminal atoms of 0.08
Uanis(Br1) \\sim Ueq, Uanis(C1) \\sim Ueq, Uanis(C2) \\sim Ueq, Uanis(N1) \\sim
Ueq, Uanis(C4) \\sim Ueq, Uanis(C3) \\sim Ueq: with sigma of 0.02 and sigma for
terminal atoms of 0.04
Uanis(N1) = Uanis(Br1) = Uanis(C1) = Uanis(C2) = Uanis(C4) = Uanis(C3)
4. Others
 Fixed Sof: Br1(0.5) N1(0.5) H1(0.5) C1(0.5) H1a(0.5) H1b(0.5) C2(0.5)
 H2a(0.5) H2b(0.5) C3(0.5) H3a(0.5) H3b(0.5) H3c(0.5) C4(0.5) H4a(0.5) H4b(0.5)
 H4c(0.5) Br2(0.5) N2(0.5) H2(0.5) C5(0.5) H5a(0.5) H5b(0.5) C6(0.5) H6a(0.5)
 H6b(0.5) C7(0.5) H7a(0.5) H7b(0.5) H7c(0.5) C8(0.5) H8a(0.5) H8b(0.5) H8c(0.5)
5.a Ternary CH refined with riding coordinates:
 N1(H1), N2(H2)
5.b Secondary CH2 refined with riding coordinates:
 C1(H1a,H1b), C2(H2a,H2b), C5(H5a,H5b), C6(H6a,H6b)
5.c Me refined with riding coordinates:
 C3(H3a,H3b,H3c), C4(H4a,H4b,H4c), C7(H7a,H7b,H7c), C8(H8a,H8b,H8c)
;
_olex2_submission_special_instructions 'No special instructions were received'

loop_
_space_group_symop_operation_xyz
'x, y, z'
'x+1/2, y+1/2, -z'
'-x, y, z'
'-x+1/2, y+1/2, -z'

loop_
_atom_site_label
_atom_site_type_symbol
_atom_site_fract_x
_atom_site_fract_y
_atom_site_fract_z
_atom_site_U_iso_or_equiv
_atom_site_adp_type
_atom_site_occupancy
_atom_site_site_symmetry_order
_atom_site_calc_flag
_atom_site_refinement_flags_posn
_atom_site_refinement_flags_adp
_atom_site_refinement_flags_occupancy
_atom_site_disorder_assembly
_atom_site_disorder_group
Te1 Te 0.5000 0.9117(2) 0.74069(16) 0.1303(8) Uani 1 2 d S T P . .
Br3 Br 0.5000 0.7909(4) 0.5680(3) 0.1394(13) Uani 1 2 d S T P . .
Br4 Br 0.7232(3) 1.0851(3) 0.6776(2) 0.1416(10) Uani 1 1 d . . . . .
Br5 Br 0.5000 1.0450(9) 0.9136(4) 0.204(3) Uani 1 2 d S T P . .
Br6 Br 0.2879(6) 0.7413(6) 0.8041(4) 0.2020(19) Uani 1 1 d . . . . .
Br1 Br 0.530(4) 0.916(2) 0.1858(12) 0.314(10) Uani 0.5 1 d . U P A -1
N1 N 0.537(13) 0.536(8) 0.040(5) 0.314(10) Uani 0.5 1 d D U P A -1
H1 H 0.4508 0.5563 -0.0028 0.377 Uiso 0.5 1 calc R U P A -1
C1 C 0.559(17) 0.789(8) 0.073(11) 0.314(10) Uani 0.5 1 d D U P A -1
H1A H 0.4885 0.8109 0.0210 0.377 Uiso 0.5 1 calc R U P A -1
H1B H 0.6632 0.7956 0.0481 0.377 Uiso 0.5 1 calc R U P A -1
C2 C 0.53(2) 0.645(8) 0.114(7) 0.314(10) Uani 0.5 1 d D U P A -1
H2A H 0.6009 0.6263 0.1647 0.377 Uiso 0.5 1 calc R U P A -1
H2B H 0.4263 0.6441 0.1422 0.377 Uiso 0.5 1 calc R U P A -1
C3 C 0.672(15) 0.541(15) -0.027(7) 0.314(10) Uani 0.5 1 d D U P A -1
H3A H 0.6673 0.4663 -0.0712 0.471 Uiso 0.5 1 calc R U P A -1
H3B H 0.6712 0.6251 -0.0622 0.471 Uiso 0.5 1 calc R U P A -1
H3C H 0.7651 0.5353 0.0104 0.471 Uiso 0.5 1 calc R U P A -1
C4 C 0.50(3) 0.395(9) 0.076(8) 0.314(10) Uani 0.5 1 d D U P A -1
H4A H 0.5111 0.3314 0.0237 0.471 Uiso 0.5 1 calc R U P A -1
H4B H 0.5730 0.3708 0.1266 0.471 Uiso 0.5 1 calc R U P A -1
H4C H 0.3996 0.3922 0.1015 0.471 Uiso 0.5 1 calc R U P A -1
Br2 Br 0.498(3) 0.1218(7) 0.4292(4) 0.180(3) Uani 0.5 1 d . U P B -1
N2 N 0.518(6) 0.365(4) 0.591(3) 0.152(12) Uani 0.5 1 d D U P B -1
H2 H 0.5218 0.2673 0.6032 0.182 Uiso 0.5 1 calc R U P B -1
C5 C 0.531(12) 0.324(7) 0.417(5) 0.17(2) Uani 0.5 1 d . U P B -1
H5A H 0.6390 0.3452 0.4234 0.210 Uiso 0.5 1 calc R U P B -1
H5B H 0.4969 0.3553 0.3538 0.210 Uiso 0.5 1 calc R U P B -1
C6 C 0.437(7) 0.399(8) 0.499(4) 0.164(16) Uani 0.5 1 d D U P B -1
H6A H 0.4362 0.4969 0.4887 0.197 Uiso 0.5 1 calc R U P B -1
H6B H 0.3319 0.3672 0.5011 0.197 Uiso 0.5 1 calc R U P B -1
C7 C 0.431(8) 0.441(6) 0.670(5) 0.19(3) Uani 0.5 1 d D U P B -1
H7A H 0.4771 0.4233 0.7314 0.281 Uiso 0.5 1 calc R U P B -1
H7B H 0.4334 0.5366 0.6565 0.281 Uiso 0.5 1 calc R U P B -1
H7C H 0.3263 0.4102 0.6705 0.281 Uiso 0.5 1 calc R U P B -1
C8 C 0.675(6) 0.428(8) 0.586(3) 0.17(2) Uani 0.5 1 d D U P B -1
H8A H 0.7304 0.4080 0.6444 0.259 Uiso 0.5 1 calc R U P B -1
H8B H 0.7292 0.3917 0.5314 0.259 Uiso 0.5 1 calc R U P B -1
H8C H 0.6656 0.5249 0.5790 0.259 Uiso 0.5 1 calc R U P B -1

loop_
_atom_site_aniso_label
_atom_site_aniso_U_11
_atom_site_aniso_U_22
_atom_site_aniso_U_33
_atom_site_aniso_U_23
_atom_site_aniso_U_13
_atom_site_aniso_U_12
Te1 0.1522(16) 0.1080(12) 0.1308(13) 0.0171(10) 0.000 0.000
Br3 0.163(3) 0.0959(18) 0.160(3) 0.0019(18) 0.000 0.000
Br4 0.1464(18) 0.1130(16) 0.165(2) 0.0062(14) -0.0044(15) -0.0101(14)
Br5 0.272(7) 0.211(6) 0.128(3) -0.002(3) 0.000 0.000
Br6 0.218(4) 0.167(4) 0.221(4) 0.045(3) 0.041(3) -0.048(3)
Br1 0.303(18) 0.335(13) 0.304(12) -0.025(10) -0.045(12) 0.002(12)
N1 0.303(18) 0.335(13) 0.304(12) -0.025(10) -0.045(12) 0.002(12)
C1 0.303(18) 0.335(13) 0.304(12) -0.025(10) -0.045(12) 0.002(12)
C2 0.303(18) 0.335(13) 0.304(12) -0.025(10) -0.045(12) 0.002(12)
C3 0.303(18) 0.335(13) 0.304(12) -0.025(10) -0.045(12) 0.002(12)
C4 0.303(18) 0.335(13) 0.304(12) -0.025(10) -0.045(12) 0.002(12)
Br2 0.225(6) 0.149(4) 0.166(3) -0.010(3) 0.006(13) 0.058(10)
N2 0.15(3) 0.14(2) 0.17(2) -0.023(19) 0.03(3) 0.02(3)
C5 0.18(5) 0.17(3) 0.18(3) 0.02(3) 0.00(3) 0.00(3)
C6 0.17(3) 0.16(3) 0.16(3) 0.01(3) 0.01(2) 0.03(3)
C7 0.20(5) 0.13(4) 0.23(5) 0.01(4) 0.06(4) -0.05(3)
C8 0.20(4) 0.21(5) 0.11(2) 0.01(3) 0.04(3) -0.08(4)

loop_
_atom_type_symbol
_atom_type_description
_atom_type_scat_dispersion_real
_atom_type_scat_dispersion_imag
_atom_type_scat_source
C C 0.0140 0.0070 'International Tables Vol C Tables 4.2.6.8 and 6.1.1.4'
H H 0.0000 0.0000 'International Tables Vol C Tables 4.2.6.8 and 6.1.1.4'
Br Br -0.9500 1.0410 'International Tables Vol C Tables 4.2.6.8 and 6.1.1.4'
N N 0.0240 0.0130 'International Tables Vol C Tables 4.2.6.8 and 6.1.1.4'
Te Te 0.1820 5.3580 'International Tables Vol C Tables 4.2.6.8 and 6.1.1.4'

loop_
_geom_angle_atom_site_label_1
_geom_angle_atom_site_label_2
_geom_angle_atom_site_label_3
_geom_angle
_geom_angle_site_symmetry_1
_geom_angle_site_symmetry_3
_geom_angle_publ_flag
Br3 Te1 Br4 89.63(10) . 3_655 ?
Br3 Te1 Br4 89.63(10) . . ?
Br3 Te1 Br5 177.7(2) . . ?
Br4 Te1 Br4 90.99(15) . 3_655 ?
Br5 Te1 Br4 88.77(14) . 3_655 ?
Br5 Te1 Br4 88.77(14) . . ?
Br6 Te1 Br3 90.77(16) 3_655 . ?
Br6 Te1 Br3 90.77(16) . . ?
Br6 Te1 Br4 90.10(15) 3_655 . ?
Br6 Te1 Br4 178.84(16) 3_655 3_655 ?
Br6 Te1 Br4 90.10(15) . 3_655 ?
Br6 Te1 Br4 178.84(16) . . ?
Br6 Te1 Br5 90.86(19) . . ?
Br6 Te1 Br5 90.86(19) 3_655 . ?
Br6 Te1 Br6 88.8(3) . 3_655 ?
C2 N1 H1 103.1 . . ?
C2 N1 C3 116(3) . . ?
C2 N1 C4 116(3) . . ?
C3 N1 H1 103.1 . . ?
C3 N1 C4 113(3) . . ?
C4 N1 H1 103.1 . . ?
Br1 C1 H1A 110.7 . . ?
Br1 C1 H1B 110.7 . . ?
H1A C1 H1B 108.8 . . ?
C2 C1 Br1 105(9) . . ?
C2 C1 H1A 110.7 . . ?
C2 C1 H1B 110.7 . . ?
N1 C2 C1 114(7) . . ?
N1 C2 H2A 108.8 . . ?
N1 C2 H2B 108.8 . . ?
C1 C2 H2A 108.8 . . ?
C1 C2 H2B 108.8 . . ?
H2A C2 H2B 107.7 . . ?
N1 C3 H3A 109.5 . . ?
N1 C3 H3B 109.5 . . ?
N1 C3 H3C 109.5 . . ?
H3A C3 H3B 109.5 . . ?
H3A C3 H3C 109.5 . . ?
H3B C3 H3C 109.5 . . ?
N1 C4 H4A 109.5 . . ?
N1 C4 H4B 109.5 . . ?
N1 C4 H4C 109.5 . . ?
H4A C4 H4B 109.5 . . ?
H4A C4 H4C 109.5 . . ?
H4B C4 H4C 109.5 . . ?
C6 N2 H2 112.4 . . ?
C6 N2 C7 105(5) . . ?
C6 N2 C8 107(5) . . ?
C7 N2 H2 112.4 . . ?
C8 N2 H2 112.4 . . ?
C8 N2 C7 107(5) . . ?
Br2 C5 H5A 109.9 . . ?
Br2 C5 H5B 109.9 . . ?
H5A C5 H5B 108.3 . . ?
C6 C5 Br2 109(5) . . ?
C6 C5 H5A 109.9 . . ?
C6 C5 H5B 109.9 . . ?
N2 C6 C5 105(5) . . ?
N2 C6 H6A 110.7 . . ?
N2 C6 H6B 110.7 . . ?
C5 C6 H6A 110.7 . . ?
C5 C6 H6B 110.7 . . ?
H6A C6 H6B 108.8 . . ?
N2 C7 H7A 109.5 . . ?
N2 C7 H7B 109.5 . . ?
N2 C7 H7C 109.5 . . ?
H7A C7 H7B 109.5 . . ?
H7A C7 H7C 109.5 . . ?
H7B C7 H7C 109.5 . . ?
N2 C8 H8A 109.5 . . ?
N2 C8 H8B 109.5 . . ?
N2 C8 H8C 109.5 . . ?
H8A C8 H8B 109.5 . . ?
H8A C8 H8C 109.5 . . ?
H8B C8 H8C 109.5 . . ?

loop_
_geom_bond_atom_site_label_1
_geom_bond_atom_site_label_2
_geom_bond_distance
_geom_bond_site_symmetry_2
_geom_bond_publ_flag
Te1 Br3 2.664(5) . ?
Te1 Br4 2.734(3) . ?
Te1 Br4 2.734(3) 3_655 ?
Te1 Br5 2.724(7) . ?
Te1 Br6 2.647(4) . ?
Te1 Br6 2.647(4) 3_655 ?
Br1 C1 2.01(13) . ?
N1 H1 0.9800 . ?
N1 C2 1.48(3) . ?
N1 C3 1.50(3) . ?
N1 C4 1.51(3) . ?
C1 H1A 0.9700 . ?
C1 H1B 0.9700 . ?
C1 C2 1.55(12) . ?
C2 H2A 0.9700 . ?
C2 H2B 0.9700 . ?
C3 H3A 0.9600 . ?
C3 H3B 0.9600 . ?
C3 H3C 0.9600 . ?
C4 H4A 0.9600 . ?
C4 H4B 0.9600 . ?
C4 H4C 0.9600 . ?
Br2 C5 2.02(7) . ?
N2 H2 0.9800 . ?
N2 C6 1.49(3) . ?
N2 C7 1.52(3) . ?
N2 C8 1.51(3) . ?
C5 H5A 0.9700 . ?
C5 H5B 0.9700 . ?
C5 C6 1.59(10) . ?
C6 H6A 0.9700 . ?
C6 H6B 0.9700 . ?
C7 H7A 0.9600 . ?
C7 H7B 0.9600 . ?
C7 H7C 0.9600 . ?
C8 H8A 0.9600 . ?
C8 H8B 0.9600 . ?
C8 H8C 0.9600 . ?

loop_
_geom_torsion_atom_site_label_1
_geom_torsion_atom_site_label_2
_geom_torsion_atom_site_label_3
_geom_torsion_atom_site_label_4
_geom_torsion
_geom_torsion_site_symmetry_1
_geom_torsion_site_symmetry_2
_geom_torsion_site_symmetry_3
_geom_torsion_site_symmetry_4
_geom_torsion_publ_flag
Br1 C1 C2 N1 178(8) . . . . ?
C3 N1 C2 C1 46(16) . . . . ?
C4 N1 C2 C1 -178(15) . . . . ?
Br2 C5 C6 N2 70(7) . . . . ?
C7 N2 C6 C5 178(5) . . . . ?
C8 N2 C6 C5 65(7) . . . . ?
